data_7047177
loop_
_publ_author_name
'Reinig, Regina R.'
'Fought, Ellie L.'
'Ellern, Arkady'
'Windus, Theresa L.'
'Sadow, Aaron D.'

_publ_section_title
;
 Cobalt(ii) acyl intermediates in carbon-carbon bond formation and
 oxygenation.
;
_journal_issue 35
_journal_name_full 'Dalton transactions (Cambridge, England : 2003)'
_journal_page_first 12147
_journal_page_last 12161
_journal_paper_doi 10.1039/c8dt02661k
_journal_volume 47
_journal_year 2018
_chemical_formula_sum 'C34 H42 B Co N3 O3'
_chemical_formula_weight 610.44
_space_group_crystal_system triclinic
_space_group_IT_number 2
_space_group_name_Hall '-P 1'
_space_group_name_H-M_alt 'P -1'
_symmetry_space_group_name_Hall '-P 1'
_symmetry_space_group_name_H-M 'P -1'
_atom_sites_solution_hydrogens geom
_audit_creation_method SHELXL-2016/6
_audit_update_record
;
2018-05-28 deposited with the CCDC.
2018-07-26 downloaded from the CCDC.
;
_cell_angle_alpha 88.211(2)
_cell_angle_beta 87.338(2)
_cell_angle_gamma 63.3930(10)
_cell_formula_units_Z 2
_cell_length_a 11.2319(9)
_cell_length_b 11.4422(10)
_cell_length_c 14.0564(12)
_cell_measurement_reflns_used 2996
_cell_measurement_temperature 173(2)
_cell_measurement_theta_max 22.8069
_cell_measurement_theta_min 2.4497
_cell_volume 1613.3(2)
_computing_cell_refinement 'SAINT V7.66A (Bruker AXS, 2013)'
_computing_data_collection 'APEX2 Suite (Bruker AXS, 2013)'
_computing_data_reduction 'SAINT V7.66A (Bruker AXS, 2013)'
_computing_molecular_graphics 'XSHELL (Bruker AXS, 2007)'
_computing_publication_material 'APEX2 Suite (Bruker AXS, 2013)'
_computing_structure_refinement 'SHELXL-2014/7 (Sheldrick, 2014)'
_computing_structure_solution 'SHELXS-2013 (Sheldrick, 2013)'
_diffrn_ambient_temperature 173(2)
_diffrn_measured_fraction_theta_full 0.997
_diffrn_measured_fraction_theta_max 0.995
_diffrn_measurement_device_type 'Bruker APEX-II CCD'
_diffrn_measurement_method ' full spere \w scans'
_diffrn_radiation_type MoK\a
_diffrn_radiation_wavelength 0.71073
_diffrn_reflns_av_R_equivalents 0.0377
_diffrn_reflns_av_unetI/netI 0.0559
_diffrn_reflns_Laue_measured_fraction_full 0.997
_diffrn_reflns_Laue_measured_fraction_max 0.995
_diffrn_reflns_limit_h_max 14
_diffrn_reflns_limit_h_min -14
_diffrn_reflns_limit_k_max 14
_diffrn_reflns_limit_k_min -14
_diffrn_reflns_limit_l_max 17
_diffrn_reflns_limit_l_min -17
_diffrn_reflns_number 14756
_diffrn_reflns_point_group_measured_fraction_full 0.997
_diffrn_reflns_point_group_measured_fraction_max 0.995
_diffrn_reflns_theta_full 25.242
_diffrn_reflns_theta_max 26.371
_diffrn_reflns_theta_min 1.991
_diffrn_source 'X-ray tube'
_exptl_absorpt_coefficient_mu 0.569
_exptl_absorpt_correction_T_max 0.97
_exptl_absorpt_correction_T_min 0.87
_exptl_absorpt_correction_type multi-scan
_exptl_absorpt_process_details 'SADABS V2012/1 (Bruker AXS Inc.)'
_exptl_crystal_colour green
_exptl_crystal_density_diffrn 1.257
_exptl_crystal_description plate
_exptl_crystal_F_000 646
_exptl_crystal_size_max 0.230
_exptl_crystal_size_mid 0.140
_exptl_crystal_size_min 0.060
_refine_diff_density_max 0.593
_refine_diff_density_min -0.552
_refine_diff_density_rms 0.062
_refine_ls_extinction_method none
_refine_ls_goodness_of_fit_ref 1.019
_refine_ls_hydrogen_treatment constr
_refine_ls_matrix_type full
_refine_ls_number_parameters 426
_refine_ls_number_reflns 6545
_refine_ls_number_restraints 96
_refine_ls_restrained_S_all 1.017
_refine_ls_R_factor_all 0.0677
_refine_ls_R_factor_gt 0.0482
_refine_ls_shift/su_max 0.014
_refine_ls_shift/su_mean 0.000
_refine_ls_structure_factor_coef Fsqd
_refine_ls_weighting_details 'w=1/[\s^2^(Fo^2^)+(0.0601P)^2^+0.6558P] where P=(Fo^2^+2Fc^2^)/3'
_refine_ls_weighting_scheme calc
_refine_ls_wR_factor_gt 0.1133
_refine_ls_wR_factor_ref 0.1244
_reflns_Friedel_coverage 0.000
_reflns_number_gt 5074
_reflns_number_total 6545
_reflns_threshold_expression 'I > 2\s(I)'
_cod_data_source_file c8dt02661k2.cif
_cod_data_source_block 3-ToMCoPh-Sad379
_cod_depositor_comments 'Adding full bibliography for 7047177--7047187.cif.'
_cod_database_code 7047177
_shelx_shelxl_version_number 2016/6
_shelx_space_group_comment
;
The symmetry employed for this shelxl refinement is uniquely defined
by the following loop, which should always be used as a source of
symmetry information in preference to the above space-group names.
They are only intended as comments.
;
_shelx_estimated_absorpt_t_min 0.880
_shelx_estimated_absorpt_t_max 0.967

loop_
_space_group_symop_operation_xyz
'x, y, z'
'-x, -y, -z'

loop_
_atom_site_label
_atom_site_type_symbol
_atom_site_fract_x
_atom_site_fract_y
_atom_site_fract_z
_atom_site_U_iso_or_equiv
_atom_site_adp_type
_atom_site_occupancy
_atom_site_site_symmetry_order
_atom_site_calc_flag
_atom_site_refinement_flags_posn
_atom_site_refinement_flags_adp
_atom_site_refinement_flags_occupancy
_atom_site_disorder_assembly
_atom_site_disorder_group
Co1 Co 0.22049(3) 0.13581(3) 0.20554(2) 0.02393(12) Uani 1 1 d . . . . .
B1 B 0.0922(3) 0.4354(3) 0.2282(2) 0.0240(6) Uani 1 1 d . . . . .
C1 C 0.4059(3) 0.1933(3) 0.0073(2) 0.0493(8) Uani 1 1 d . . . . .
H1A H 0.386618 0.117740 0.011427 0.074 Uiso 1 1 calc R U . . .
H1B H 0.484259 0.173105 -0.035068 0.074 Uiso 1 1 calc R U . . .
H1C H 0.329122 0.268895 -0.018174 0.074 Uiso 1 1 calc R U . . .
C2 C 0.4332(3) 0.2246(3) 0.1062(2) 0.0354(7) Uani 1 1 d . . . . .
C3 C 0.5578(3) 0.1156(3) 0.1453(3) 0.0542(9) Uani 1 1 d . . . . .
H3A H 0.569991 0.137065 0.209922 0.081 Uiso 1 1 calc R U . . .
H3B H 0.634943 0.105051 0.104386 0.081 Uiso 1 1 calc R U . . .
H3C H 0.549223 0.034025 0.146858 0.081 Uiso 1 1 calc R U . . .
C4 C 0.4328(3) 0.3588(3) 0.1088(3) 0.0431(8) Uani 1 1 d . . . . .
H4A H 0.500718 0.356869 0.152133 0.052 Uiso 1 1 calc R U . . .
H4B H 0.451230 0.385792 0.044406 0.052 Uiso 1 1 calc R U . . .
C5 C 0.2443(3) 0.3713(2) 0.18148(17) 0.0251(5) Uani 1 1 d . . . . .
C6 C 0.0849(4) 0.0938(3) 0.4408(2) 0.0532(9) Uani 1 1 d . . . . .
H6A H -0.005331 0.139351 0.416715 0.080 Uiso 1 1 calc R U . . .
H6B H 0.079990 0.069189 0.507754 0.080 Uiso 1 1 calc R U . . .
H6C H 0.136758 0.015041 0.403326 0.080 Uiso 1 1 calc R U . . .
C7 C 0.1516(3) 0.1833(2) 0.43251(17) 0.0297(6) Uani 1 1 d . . . . .
C8 C 0.2922(3) 0.1171(3) 0.4659(2) 0.0529(9) Uani 1 1 d . . . . .
H8A H 0.344390 0.039200 0.427545 0.079 Uiso 1 1 calc R U . . .
H8B H 0.291648 0.091354 0.532994 0.079 Uiso 1 1 calc R U . . .
H8C H 0.332260 0.177506 0.458828 0.079 Uiso 1 1 calc R U . . .
C9 C 0.0679(3) 0.3147(3) 0.4820(2) 0.0432(8) Uani 1 1 d . . . . .
H9A H -0.020176 0.322040 0.504011 0.052 Uiso 1 1 calc R U . . .
H9B H 0.114126 0.323956 0.537454 0.052 Uiso 1 1 calc R U . . .
C10 C 0.1011(2) 0.3513(2) 0.32622(17) 0.0254(5) Uani 1 1 d . . . . .
C11 C -0.1051(4) 0.1778(4) 0.1018(3) 0.0573(9) Uani 1 1 d . . . . .
H11A H -0.042302 0.090744 0.124170 0.086 Uiso 1 1 calc R U . . .
H11B H -0.158632 0.169127 0.051873 0.086 Uiso 1 1 calc R U . . .
H11C H -0.163831 0.226899 0.155048 0.086 Uiso 1 1 calc R U . . .
C12 C -0.0284(3) 0.2499(3) 0.0618(2) 0.0364(7) Uani 1 1 d . . . . .
C13 C 0.0603(4) 0.1800(3) -0.0221(2) 0.0521(9) Uani 1 1 d . . . . .
H13A H 0.109751 0.227815 -0.045543 0.078 Uiso 1 1 calc R U . . .
H13B H 0.005803 0.175116 -0.072877 0.078 Uiso 1 1 calc R U . . .
H13C H 0.123210 0.091395 -0.002662 0.078 Uiso 1 1 calc R U . . .
C14 C -0.1191(4) 0.3934(3) 0.0378(3) 0.0587(10) Uani 1 1 d . . . . .
H14A H -0.105385 0.412838 -0.029768 0.070 Uiso 1 1 calc R U . . .
H14B H -0.213836 0.413362 0.049365 0.070 Uiso 1 1 calc R U . . .
C15 C 0.0183(2) 0.3834(2) 0.15385(17) 0.0265(6) Uani 1 1 d . . . . .
C16 C 0.3147(3) -0.0587(2) 0.19689(18) 0.0269(6) Uani 1 1 d . . . . .
C17 C 0.2721(3) -0.1349(3) 0.1458(2) 0.0358(7) Uani 1 1 d . . . . .
H17 H 0.192451 -0.092315 0.111678 0.043 Uiso 1 1 calc R U . . .
C18 C 0.3412(3) -0.2704(3) 0.1427(2) 0.0430(8) Uani 1 1 d . . . . .
H18 H 0.308888 -0.318069 0.106344 0.052 Uiso 1 1 calc R U . . .
C19 C 0.4552(3) -0.3352(3) 0.1917(2) 0.0471(8) Uani 1 1 d . . . . .
H19 H 0.501744 -0.427952 0.190428 0.057 Uiso 1 1 calc R U . . .
C20 C 0.5020(3) -0.2644(3) 0.2432(2) 0.0455(8) Uani 1 1 d . . . . .
H20 H 0.581706 -0.308293 0.277091 0.055 Uiso 1 1 calc R U . . .
C21 C 0.4323(3) -0.1289(3) 0.2453(2) 0.0373(7) Uani 1 1 d . . . . .
H21 H 0.466059 -0.081967 0.281085 0.045 Uiso 1 1 calc R U . . .
C22 C 0.0213(3) 0.5906(2) 0.24612(17) 0.0261(6) Uani 1 1 d . . . . .
C23 C 0.0918(3) 0.6592(3) 0.2665(2) 0.0388(7) Uani 1 1 d . . . . .
H23 H 0.186231 0.613923 0.267636 0.047 Uiso 1 1 calc R U . . .
C24 C 0.0282(4) 0.7933(3) 0.2856(2) 0.0484(9) Uani 1 1 d . . . . .
H24 H 0.079626 0.837732 0.298447 0.058 Uiso 1 1 calc R U . . .
C25 C -0.1074(4) 0.8602(3) 0.2859(2) 0.0482(9) Uani 1 1 d . . . . .
H25 H -0.150756 0.951045 0.299083 0.058 Uiso 1 1 calc R U . . .
C26 C -0.1803(3) 0.7955(3) 0.2671(2) 0.0426(8) Uani 1 1 d . . . . .
H26 H -0.274758 0.841732 0.267034 0.051 Uiso 1 1 calc R U . . .
C27 C -0.1172(3) 0.6626(3) 0.24798(19) 0.0349(6) Uani 1 1 d . . . . .
H27 H -0.169990 0.619301 0.235812 0.042 Uiso 1 1 calc R U . . .
C28A C 0.6848(7) 0.4441(5) 0.5050(3) 0.0658(12) Uani 0.5 1 d G U P A 1
C29A C 0.6710(6) 0.3304(5) 0.5221(3) 0.0677(12) Uani 0.5 1 d G U P A 1
H29A H 0.645216 0.312320 0.583976 0.081 Uiso 0.5 1 calc R U P A 1
C30A C 0.6950(6) 0.2431(5) 0.4487(4) 0.0737(13) Uani 0.5 1 d G U P A 1
H30A H 0.685592 0.165404 0.460391 0.088 Uiso 0.5 1 calc R U P A 1
C31A C 0.7327(6) 0.2696(5) 0.3581(3) 0.0731(13) Uani 0.5 1 d G U P A 1
H31A H 0.749138 0.209924 0.307955 0.088 Uiso 0.5 1 calc R U P A 1
C32A C 0.7465(6) 0.3833(6) 0.3410(3) 0.0704(13) Uani 0.5 1 d G U P A 1
H32A H 0.772309 0.401358 0.279103 0.084 Uiso 0.5 1 calc R U P A 1
C33A C 0.7225(6) 0.4706(5) 0.4144(4) 0.0673(13) Uani 0.5 1 d G U P A 1
H33A H 0.731933 0.548275 0.402687 0.081 Uiso 0.5 1 calc R U P A 1
C34 C 0.6465(12) 0.5389(12) 0.5886(7) 0.107(4) Uani 0.5 1 d . . P A 1
H34A H 0.619227 0.501716 0.644261 0.160 Uiso 0.5 1 calc R U P A 1
H34B H 0.572534 0.622567 0.570939 0.160 Uiso 0.5 1 calc R U P A 1
H34C H 0.723329 0.552889 0.604024 0.160 Uiso 0.5 1 calc R U P A 1
N1 N 0.3149(2) 0.2481(2) 0.16896(15) 0.0274(5) Uani 1 1 d . . . . .
N2 N 0.1536(2) 0.2260(2) 0.33185(14) 0.0283(5) Uani 1 1 d . . . . .
N3 N 0.0528(2) 0.2626(2) 0.13768(15) 0.0303(5) Uani 1 1 d . . . . .
O1 O 0.29957(18) 0.44741(16) 0.14372(13) 0.0321(4) Uani 1 1 d . . . . .
O2 O 0.05303(19) 0.41397(17) 0.40944(12) 0.0322(4) Uani 1 1 d . . . . .
O3 O -0.08196(19) 0.46959(18) 0.10017(13) 0.0379(5) Uani 1 1 d . . . . .
C28B C 0.6989(9) 0.4297(8) 0.4564(7) 0.127(2) Uani 0.5 1 d G U P B 2
C29B C 0.7081(8) 0.3907(8) 0.3625(6) 0.126(2) Uani 0.5 1 d G U P B 2
H29B H 0.733483 0.434298 0.312964 0.152 Uiso 0.5 1 calc R U P B 2
C30B C 0.6801(8) 0.2880(9) 0.3412(4) 0.127(2) Uani 0.5 1 d G U P B 2
H30B H 0.686386 0.261347 0.277064 0.153 Uiso 0.5 1 calc R U P B 2
C31B C 0.6429(8) 0.2242(7) 0.4137(7) 0.128(2) Uani 0.5 1 d G U P B 2
H31B H 0.623804 0.154024 0.399127 0.154 Uiso 0.5 1 calc R U P B 2
C32B C 0.6337(8) 0.2632(8) 0.5075(5) 0.128(2) Uani 0.5 1 d G U P B 2
H32B H 0.608319 0.219651 0.557091 0.154 Uiso 0.5 1 calc R U P B 2
C33B C 0.6617(9) 0.3660(9) 0.5289(5) 0.127(2) Uani 0.5 1 d G U P B 2
H33B H 0.655416 0.392603 0.592993 0.153 Uiso 0.5 1 calc R U P B 2
C34B C 0.7046(15) 0.5450(14) 0.4844(16) 0.194(9) Uani 0.5 1 d . . P B 2
H34D H 0.765159 0.562665 0.440494 0.290 Uiso 0.5 1 calc R U P B 2
H34E H 0.737187 0.533303 0.549123 0.290 Uiso 0.5 1 calc R U P B 2
H34F H 0.615330 0.618723 0.482801 0.290 Uiso 0.5 1 calc R U P B 2

loop_
_atom_site_aniso_label
_atom_site_aniso_U_11
_atom_site_aniso_U_22
_atom_site_aniso_U_33
_atom_site_aniso_U_23
_atom_site_aniso_U_13
_atom_site_aniso_U_12
Co1 0.0316(2) 0.01884(19) 0.02167(19) -0.00400(13) 0.00390(14) -0.01174(15)
B1 0.0287(15) 0.0211(14) 0.0207(14) -0.0025(11) 0.0017(12) -0.0097(12)
C1 0.059(2) 0.0436(18) 0.0443(19) -0.0140(15) 0.0269(16) -0.0240(17)
C2 0.0341(15) 0.0235(14) 0.0479(18) -0.0048(12) 0.0158(13) -0.0137(12)
C3 0.0328(17) 0.0363(18) 0.087(3) -0.0018(17) 0.0102(17) -0.0105(15)
C4 0.0335(16) 0.0272(15) 0.069(2) -0.0046(14) 0.0167(15) -0.0148(13)
C5 0.0317(14) 0.0242(13) 0.0220(13) -0.0007(10) -0.0010(11) -0.0147(11)
C6 0.083(3) 0.052(2) 0.0379(18) -0.0019(15) 0.0104(17) -0.044(2)
C7 0.0421(16) 0.0248(13) 0.0191(13) 0.0010(10) 0.0051(11) -0.0129(12)
C8 0.049(2) 0.059(2) 0.0338(17) -0.0008(15) -0.0048(15) -0.0096(17)
C9 0.065(2) 0.0296(15) 0.0223(14) 0.0013(11) 0.0077(14) -0.0114(15)
C10 0.0294(14) 0.0249(13) 0.0209(13) -0.0056(10) 0.0036(10) -0.0112(11)
C11 0.060(2) 0.078(3) 0.053(2) -0.0025(18) -0.0084(17) -0.047(2)
C12 0.0450(17) 0.0398(16) 0.0304(15) -0.0020(12) -0.0101(13) -0.0233(14)
C13 0.071(2) 0.058(2) 0.0285(16) -0.0018(15) -0.0048(16) -0.0299(19)
C14 0.067(2) 0.047(2) 0.064(2) -0.0013(17) -0.0354(19) -0.0242(18)
C15 0.0272(14) 0.0292(14) 0.0227(13) 0.0013(10) -0.0013(10) -0.0124(12)
C16 0.0311(14) 0.0238(13) 0.0256(13) -0.0031(10) 0.0109(11) -0.0130(11)
C17 0.0407(16) 0.0287(15) 0.0421(17) -0.0064(12) 0.0043(13) -0.0193(13)
C18 0.0507(19) 0.0302(16) 0.055(2) -0.0097(14) 0.0080(16) -0.0241(15)
C19 0.058(2) 0.0197(14) 0.060(2) -0.0023(14) 0.0115(17) -0.0150(15)
C20 0.0391(17) 0.0320(16) 0.054(2) 0.0055(14) -0.0009(15) -0.0064(14)
C21 0.0446(17) 0.0284(15) 0.0386(16) -0.0028(12) 0.0021(13) -0.0162(14)
C22 0.0368(15) 0.0225(13) 0.0173(12) -0.0009(10) 0.0049(10) -0.0124(12)
C23 0.0484(18) 0.0315(15) 0.0390(17) -0.0125(13) 0.0118(14) -0.0206(14)
C24 0.079(3) 0.0384(18) 0.0390(18) -0.0160(14) 0.0193(16) -0.0368(19)
C25 0.076(2) 0.0202(14) 0.0334(17) -0.0047(12) 0.0200(16) -0.0098(16)
C26 0.0482(19) 0.0272(15) 0.0327(16) -0.0017(12) 0.0057(13) 0.0002(14)
C27 0.0407(16) 0.0275(14) 0.0283(15) 0.0003(11) 0.0030(12) -0.0085(13)
C28A 0.057(2) 0.066(3) 0.069(3) 0.025(2) 0.000(2) -0.024(2)
C29A 0.059(2) 0.069(3) 0.071(3) 0.023(2) 0.003(2) -0.027(2)
C30A 0.065(3) 0.072(3) 0.075(3) 0.020(2) 0.005(2) -0.024(2)
C31A 0.065(3) 0.070(3) 0.073(3) 0.020(2) 0.005(2) -0.022(2)
C32A 0.061(3) 0.068(3) 0.072(3) 0.020(2) 0.001(2) -0.021(2)
C33A 0.060(3) 0.066(3) 0.068(3) 0.024(2) -0.001(2) -0.023(2)
C34 0.116(9) 0.166(11) 0.068(6) 0.025(7) -0.041(6) -0.087(9)
N1 0.0285(12) 0.0212(11) 0.0311(12) -0.0040(9) 0.0073(9) -0.0105(9)
N2 0.0406(13) 0.0229(11) 0.0189(11) -0.0019(8) 0.0033(9) -0.0123(10)
N3 0.0378(13) 0.0275(12) 0.0291(12) -0.0017(9) -0.0056(10) -0.0171(11)
O1 0.0316(10) 0.0219(9) 0.0428(11) -0.0020(8) 0.0089(8) -0.0128(8)
O2 0.0481(12) 0.0229(9) 0.0184(9) -0.0040(7) 0.0063(8) -0.0099(9)
O3 0.0444(12) 0.0303(11) 0.0355(11) 0.0005(8) -0.0145(9) -0.0123(9)
C28B 0.110(4) 0.122(5) 0.096(4) -0.017(3) -0.013(3) -0.004(4)
C29B 0.110(5) 0.122(5) 0.095(4) -0.017(3) -0.012(3) -0.004(4)
C30B 0.112(5) 0.124(5) 0.095(4) -0.016(3) -0.012(3) -0.006(4)
C31B 0.114(4) 0.125(5) 0.095(4) -0.016(3) -0.011(3) -0.006(4)
C32B 0.113(4) 0.124(5) 0.096(4) -0.018(3) -0.009(3) -0.005(4)
C33B 0.110(4) 0.123(5) 0.096(4) -0.018(3) -0.011(3) -0.004(4)
C34B 0.140(14) 0.121(12) 0.31(3) -0.017(15) -0.101(16) -0.040(11)

loop_
_atom_type_symbol
_atom_type_description
_atom_type_scat_dispersion_real
_atom_type_scat_dispersion_imag
_atom_type_scat_source
C C 0.0033 0.0016 'International Tables Vol C Tables 4.2.6.8 and 6.1.1.4'
H H 0.0000 0.0000 'International Tables Vol C Tables 4.2.6.8 and 6.1.1.4'
B B 0.0013 0.0007 'International Tables Vol C Tables 4.2.6.8 and 6.1.1.4'
N N 0.0061 0.0033 'International Tables Vol C Tables 4.2.6.8 and 6.1.1.4'
O O 0.0106 0.0060 'International Tables Vol C Tables 4.2.6.8 and 6.1.1.4'
Co Co 0.3494 0.9721 'International Tables Vol C Tables 4.2.6.8 and 6.1.1.4'

loop_
_geom_angle_atom_site_label_1
_geom_angle_atom_site_label_2
_geom_angle_atom_site_label_3
_geom_angle
C16 Co1 N2 121.50(9)
C16 Co1 N1 121.41(9)
N2 Co1 N1 92.29(9)
C16 Co1 N3 128.00(10)
N2 Co1 N3 92.95(9)
N1 Co1 N3 91.37(9)
C22 B1 C10 112.3(2)
C22 B1 C5 117.1(2)
C10 B1 C5 105.2(2)
C22 B1 C15 115.5(2)
C10 B1 C15 104.5(2)
C5 B1 C15 100.66(19)
C2 C1 H1A 109.5
C2 C1 H1B 109.5
H1A C1 H1B 109.5
C2 C1 H1C 109.5
H1A C1 H1C 109.5
H1B C1 H1C 109.5
N1 C2 C3 111.1(2)
N1 C2 C1 107.6(2)
C3 C2 C1 111.6(3)
N1 C2 C4 100.7(2)
C3 C2 C4 113.1(3)
C1 C2 C4 112.0(3)
C2 C3 H3A 109.5
C2 C3 H3B 109.5
H3A C3 H3B 109.5
C2 C3 H3C 109.5
H3A C3 H3C 109.5
H3B C3 H3C 109.5
O1 C4 C2 104.9(2)
O1 C4 H4A 110.8
C2 C4 H4A 110.8
O1 C4 H4B 110.8
C2 C4 H4B 110.8
H4A C4 H4B 108.9
N1 C5 O1 114.7(2)
N1 C5 B1 123.4(2)
O1 C5 B1 121.5(2)
C7 C6 H6A 109.5
C7 C6 H6B 109.5
H6A C6 H6B 109.5
C7 C6 H6C 109.5
H6A C6 H6C 109.5
H6B C6 H6C 109.5
N2 C7 C8 108.8(2)
N2 C7 C6 109.8(2)
C8 C7 C6 111.9(3)
N2 C7 C9 101.5(2)
C8 C7 C9 112.3(3)
C6 C7 C9 112.0(2)
C7 C8 H8A 109.5
C7 C8 H8B 109.5
H8A C8 H8B 109.5
C7 C8 H8C 109.5
H8A C8 H8C 109.5
H8B C8 H8C 109.5
O2 C9 C7 105.0(2)
O2 C9 H9A 110.8
C7 C9 H9A 110.8
O2 C9 H9B 110.8
C7 C9 H9B 110.8
H9A C9 H9B 108.8
N2 C10 O2 115.2(2)
N2 C10 B1 124.9(2)
O2 C10 B1 119.9(2)
C12 C11 H11A 109.5
C12 C11 H11B 109.5
H11A C11 H11B 109.5
C12 C11 H11C 109.5
H11A C11 H11C 109.5
H11B C11 H11C 109.5
N3 C12 C13 109.9(2)
N3 C12 C11 109.3(2)
C13 C12 C11 111.3(3)
N3 C12 C14 101.6(2)
C13 C12 C14 111.5(3)
C11 C12 C14 112.8(3)
C12 C13 H13A 109.5
C12 C13 H13B 109.5
H13A C13 H13B 109.5
C12 C13 H13C 109.5
H13A C13 H13C 109.5
H13B C13 H13C 109.5
O3 C14 C12 105.9(2)
O3 C14 H14A 110.6
C12 C14 H14A 110.6
O3 C14 H14B 110.6
C12 C14 H14B 110.6
H14A C14 H14B 108.7
N3 C15 O3 115.0(2)
N3 C15 B1 124.3(2)
O3 C15 B1 120.6(2)
C17 C16 C21 115.0(2)
C17 C16 Co1 125.2(2)
C21 C16 Co1 119.8(2)
C18 C17 C16 122.8(3)
C18 C17 H17 118.6
C16 C17 H17 118.6
C19 C18 C17 120.3(3)
C19 C18 H18 119.8
C17 C18 H18 119.8
C18 C19 C20 119.2(3)
C18 C19 H19 120.4
C20 C19 H19 120.4
C19 C20 C21 119.9(3)
C19 C20 H20 120.1
C21 C20 H20 120.1
C20 C21 C16 122.8(3)
C20 C21 H21 118.6
C16 C21 H21 118.6
C23 C22 C27 115.9(2)
C23 C22 B1 122.8(2)
C27 C22 B1 121.2(2)
C22 C23 C24 122.1(3)
C22 C23 H23 119.0
C24 C23 H23 119.0
C25 C24 C23 120.1(3)
C25 C24 H24 119.9
C23 C24 H24 119.9
C24 C25 C26 119.5(3)
C24 C25 H25 120.3
C26 C25 H25 120.3
C25 C26 C27 120.4(3)
C25 C26 H26 119.8
C27 C26 H26 119.8
C26 C27 C22 122.0(3)
C26 C27 H27 119.0
C22 C27 H27 119.0
C29A C28A C33A 120.0
C29A C28A C34 116.1(5)
C33A C28A C34 123.8(5)
C30A C29A C28A 120.0
C30A C29A H29A 120.0
C28A C29A H29A 120.0
C29A C30A C31A 120.0
C29A C30A H30A 120.0
C31A C30A H30A 120.0
C32A C31A C30A 120.0
C32A C31A H31A 120.0
C30A C31A H31A 120.0
C31A C32A C33A 120.0
C31A C32A H32A 120.0
C33A C32A H32A 120.0
C32A C33A C28A 120.0
C32A C33A H33A 120.0
C28A C33A H33A 120.0
C28A C34 H34A 109.5
C28A C34 H34B 109.5
H34A C34 H34B 109.5
C28A C34 H34C 109.5
H34A C34 H34C 109.5
H34B C34 H34C 109.5
C5 N1 C2 109.9(2)
C5 N1 Co1 114.96(17)
C2 N1 Co1 132.57(16)
C10 N2 C7 110.2(2)
C10 N2 Co1 114.09(17)
C7 N2 Co1 135.68(16)
C15 N3 C12 110.5(2)
C15 N3 Co1 114.00(17)
C12 N3 Co1 134.77(17)
C5 O1 C4 106.50(19)
C10 O2 C9 107.20(19)
C15 O3 C14 107.1(2)
C29B C28B C33B 120.0
C29B C28B C34B 124.4(12)
C33B C28B C34B 114.8(12)
C28B C29B C30B 120.0
C28B C29B H29B 120.0
C30B C29B H29B 120.0
C31B C30B C29B 120.0
C31B C30B H30B 120.0
C29B C30B H30B 120.0
C30B C31B C32B 120.0
C30B C31B H31B 120.0
C32B C31B H31B 120.0
C33B C32B C31B 120.0
C33B C32B H32B 120.0
C31B C32B H32B 120.0
C32B C33B C28B 120.0
C32B C33B H33B 120.0
C28B C33B H33B 120.0
C28B C34B H34D 109.5
C28B C34B H34E 109.5
H34D C34B H34E 109.5
C28B C34B H34F 109.5
H34D C34B H34F 109.5
H34E C34B H34F 109.5

loop_
_geom_bond_atom_site_label_1
_geom_bond_atom_site_label_2
_geom_bond_distance
Co1 C16 1.996(2)
Co1 N2 2.019(2)
Co1 N1 2.041(2)
Co1 N3 2.048(2)
B1 C22 1.610(4)
B1 C10 1.636(4)
B1 C5 1.641(4)
B1 C15 1.642(4)
C1 C2 1.526(4)
C1 H1A 0.9800
C1 H1B 0.9800
C1 H1C 0.9800
C2 N1 1.484(3)
C2 C3 1.510(4)
C2 C4 1.535(4)
C3 H3A 0.9800
C3 H3B 0.9800
C3 H3C 0.9800
C4 O1 1.453(3)
C4 H4A 0.9900
C4 H4B 0.9900
C5 N1 1.285(3)
C5 O1 1.360(3)
C6 C7 1.515(4)
C6 H6A 0.9800
C6 H6B 0.9800
C6 H6C 0.9800
C7 N2 1.485(3)
C7 C8 1.505(4)
C7 C9 1.539(4)
C8 H8A 0.9800
C8 H8B 0.9800
C8 H8C 0.9800
C9 O2 1.460(3)
C9 H9A 0.9900
C9 H9B 0.9900
C10 N2 1.284(3)
C10 O2 1.349(3)
C11 C12 1.517(4)
C11 H11A 0.9800
C11 H11B 0.9800
C11 H11C 0.9800
C12 N3 1.486(3)
C12 C13 1.504(4)
C12 C14 1.531(4)
C13 H13A 0.9800
C13 H13B 0.9800
C13 H13C 0.9800
C14 O3 1.452(3)
C14 H14A 0.9900
C14 H14B 0.9900
C15 N3 1.282(3)
C15 O3 1.359(3)
C16 C17 1.397(4)
C16 C21 1.397(4)
C17 C18 1.389(4)
C17 H17 0.9500
C18 C19 1.365(5)
C18 H18 0.9500
C19 C20 1.383(4)
C19 H19 0.9500
C20 C21 1.390(4)
C20 H20 0.9500
C21 H21 0.9500
C22 C23 1.385(4)
C22 C27 1.397(4)
C23 C24 1.401(4)
C23 H23 0.9500
C24 C25 1.364(5)
C24 H24 0.9500
C25 C26 1.365(5)
C25 H25 0.9500
C26 C27 1.390(4)
C26 H26 0.9500
C27 H27 0.9500
C28A C29A 1.3900
C28A C33A 1.3900
C28A C34 1.536(12)
C29A C30A 1.3900
C29A H29A 0.9500
C30A C31A 1.3900
C30A H30A 0.9500
C31A C32A 1.3900
C31A H31A 0.9500
C32A C33A 1.3900
C32A H32A 0.9500
C33A H33A 0.9500
C34 H34A 0.9800
C34 H34B 0.9800
C34 H34C 0.9800
C28B C29B 1.3900
C28B C33B 1.3900
C28B C34B 1.418(15)
C29B C30B 1.3900
C29B H29B 0.9500
C30B C31B 1.3900
C30B H30B 0.9500
C31B C32B 1.3900
C31B H31B 0.9500
C32B C33B 1.3900
C32B H32B 0.9500
C33B H33B 0.9500
C34B H34D 0.9800
C34B H34E 0.9800
C34B H34F 0.9800
